data_7022794
loop_
_publ_author_name
'Liu, Qing-Xiang'
'Wei, Qing'
'Zhao, Xiao-Jun'
'Wang, Hong'
'Li, Shu-Juan'
'Wang, Xiu-Guang'

_publ_section_title
;
 Cobalt(II), copper(II), zinc(II) and cadmium(II) complexes based on
 dibenzimidazolyl bidentate ligands with alkanyl linkers: crystal
 structure, weak interactions and conformations.
;
_journal_issue 16
_journal_name_full 'Dalton transactions (Cambridge, England : 2003)'
_journal_page_first 5902
_journal_page_last 5915
_journal_paper_doi 10.1039/c3dt33013c
_journal_volume 42
_journal_year 2013
_chemical_formula_sum 'C26 H37 N5 O7 Zn'
_chemical_formula_weight 596.98
_chemical_name_systematic
;
?
;
_space_group_IT_number 2
_symmetry_cell_setting triclinic
_symmetry_space_group_name_Hall '-P 1'
_symmetry_space_group_name_H-M 'P -1'
_atom_sites_solution_hydrogens geom
_atom_sites_solution_primary direct
_atom_sites_solution_secondary difmap
_audit_creation_method SHELXL-97
_cell_angle_alpha 76.645(2)
_cell_angle_beta 76.305(2)
_cell_angle_gamma 79.093(2)
_cell_formula_units_Z 2
_cell_length_a 8.9518(12)
_cell_length_b 10.8374(15)
_cell_length_c 14.0505(19)
_cell_measurement_reflns_used 3550
_cell_measurement_temperature 296(2)
_cell_measurement_theta_max 26.88
_cell_measurement_theta_min 2.23
_cell_volume 1275.4(3)
_computing_cell_refinement 'Bruker SMART'
_computing_data_collection 'Bruker SMART'
_computing_data_reduction 'Bruker SAINT'
_computing_molecular_graphics 'Bruker SHELXTL'
_computing_publication_material 'Bruker SHELXTL'
_computing_structure_refinement 'SHELXL-97 (Sheldrick, 1997)'
_computing_structure_solution 'SHELXS-97 (Sheldrick, 1990)'
_diffrn_ambient_temperature 296(2)
_diffrn_measured_fraction_theta_full 0.991
_diffrn_measured_fraction_theta_max 0.991
_diffrn_measurement_device_type 'CCD area detector'
_diffrn_measurement_method 'phi and omega scans'
_diffrn_radiation_monochromator graphite
_diffrn_radiation_source 'fine-focus sealed tube'
_diffrn_radiation_type MoK\a
_diffrn_radiation_wavelength 0.71073
_diffrn_reflns_av_R_equivalents 0.0104
_diffrn_reflns_av_sigmaI/netI 0.0212
_diffrn_reflns_limit_h_max 10
_diffrn_reflns_limit_h_min -10
_diffrn_reflns_limit_k_max 12
_diffrn_reflns_limit_k_min -12
_diffrn_reflns_limit_l_max 10
_diffrn_reflns_limit_l_min -16
_diffrn_reflns_number 6537
_diffrn_reflns_theta_full 25.02
_diffrn_reflns_theta_max 25.02
_diffrn_reflns_theta_min 1.95
_exptl_absorpt_coefficient_mu 1.020
_exptl_absorpt_correction_T_max 0.8067
_exptl_absorpt_correction_T_min 0.7632
_exptl_absorpt_correction_type multi-scan
_exptl_absorpt_process_details sadabs
_exptl_crystal_colour colourless
_exptl_crystal_density_diffrn 1.554
_exptl_crystal_density_meas ?
_exptl_crystal_density_method 'not measured'
_exptl_crystal_description block
_exptl_crystal_F_000 628
_exptl_crystal_size_max 0.28
_exptl_crystal_size_mid 0.26
_exptl_crystal_size_min 0.22
_platon_squeeze_details
; The unit cell contains 2 water and 2 methanol molecules which
have been treated as a diffuse contribution to the overall scattering
without specific atom positions by SQUEEZE/PLATON.
;
_refine_diff_density_max 0.838
_refine_diff_density_min -0.273
_refine_diff_density_rms 0.048
_refine_ls_extinction_method none
_refine_ls_goodness_of_fit_ref 1.076
_refine_ls_hydrogen_treatment constr
_refine_ls_matrix_type full
_refine_ls_number_parameters 282
_refine_ls_number_reflns 4459
_refine_ls_number_restraints 0
_refine_ls_restrained_S_all 1.076
_refine_ls_R_factor_all 0.0368
_refine_ls_R_factor_gt 0.0323
_refine_ls_shift/su_max 0.001
_refine_ls_shift/su_mean 0.000
_refine_ls_structure_factor_coef Fsqd
_refine_ls_weighting_details 'calc w=1/[\s^2^(Fo^2^)+(0.0548P)^2^+0.2181P] where P=(Fo^2^+2Fc^2^)/3'
_refine_ls_weighting_scheme calc
_refine_ls_wR_factor_gt 0.0883
_refine_ls_wR_factor_ref 0.0905
_reflns_number_gt 3910
_reflns_number_total 4459
_reflns_threshold_expression >2sigma(I)
_cod_data_source_file c3dt33013c.txt
_cod_data_source_block 081016b
_cod_depositor_comments
;
The following automatic conversions were performed:

'_symmetry_cell_setting' value 'Triclinic' changed to 'triclinic'
according to /home/saulius/struct/CIF-dictionaries/cif_core.dic
dictionary named 'cif_core.dic' version 2.4.2 from 2011-04-26.

Automatic conversion script
Id: cif_fix_values 1891 2012-01-12 08:04:46Z andrius 

The following automatic conversions were performed:

'_exptl_crystal_density_meas' value 'none' was changed to '?' - the
value is perceived as not measured.

Automatic conversion script
Id: cif_fix_values 3008 2015-01-20 13:52:24Z robertas 
;
_cod_original_sg_symbol_H-M P-1
_cod_database_code 7022794

loop_
_symmetry_equiv_pos_as_xyz
'x, y, z'
'-x, -y, -z'

loop_
_atom_site_label
_atom_site_type_symbol
_atom_site_fract_x
_atom_site_fract_y
_atom_site_fract_z
_atom_site_U_iso_or_equiv
_atom_site_adp_type
_atom_site_occupancy
_atom_site_symmetry_multiplicity
_atom_site_calc_flag
_atom_site_refinement_flags
Zn1 Zn 0.10336(3) 0.58980(2) 0.189937(17) 0.03991(10) Uani 1 1 d .
O1 O 0.2864(2) 0.48997(17) 0.12097(14) 0.0647(5) Uani 1 1 d .
O2 O 0.2597(3) 0.3124(2) 0.2271(2) 0.1075(10) Uani 1 1 d .
O3 O -0.08350(19) 0.53363(15) 0.18062(15) 0.0582(4) Uani 1 1 d .
O4 O -0.2238(2) 0.71452(18) 0.21343(15) 0.0677(5) Uani 1 1 d .
N1 N 0.1313(2) 0.58674(18) 0.32799(13) 0.0450(4) Uani 1 1 d .
N2 N 0.2168(2) 0.5121(2) 0.46894(14) 0.0528(5) Uani 1 1 d .
N3 N 0.13558(19) 0.76027(16) 0.09876(13) 0.0392(4) Uani 1 1 d .
N4 N 0.21096(18) 0.94994(16) 0.02797(13) 0.0367(4) Uani 1 1 d .
C1 C 0.2168(3) 0.4936(2) 0.37841(18) 0.0495(6) Uani 1 1 d .
H1 H 0.2717 0.4222 0.3533 0.059 Uiso 1 1 calc R
C2 C 0.0702(2) 0.6737(2) 0.39180(16) 0.0446(5) Uani 1 1 d .
C3 C -0.0309(3) 0.7885(2) 0.3791(2) 0.0579(6) Uani 1 1 d .
H3 H -0.0683 0.8207 0.3205 0.069 Uiso 1 1 calc R
C4 C -0.0725(4) 0.8519(3) 0.4585(2) 0.0749(8) Uani 1 1 d .
H4 H -0.1387 0.9293 0.4527 0.090 Uiso 1 1 calc R
C5 C -0.0188(4) 0.8038(4) 0.5463(2) 0.0810(9) Uani 1 1 d .
H5 H -0.0507 0.8498 0.5976 0.097 Uiso 1 1 calc R
C6 C 0.0791(4) 0.6913(3) 0.5605(2) 0.0699(8) Uani 1 1 d .
H6 H 0.1140 0.6594 0.6199 0.084 Uiso 1 1 calc R
C7 C 0.1240(3) 0.6266(3) 0.48078(17) 0.0518(6) Uani 1 1 d .
C8 C 0.3063(3) 0.4287(3) 0.5402(2) 0.0710(9) Uani 1 1 d .
H8A H 0.3442 0.3471 0.5194 0.085 Uiso 1 1 calc R
H8B H 0.2388 0.4126 0.6055 0.085 Uiso 1 1 calc R
C9 C 0.4433(3) 0.4878(3) 0.5478(2) 0.0735(9) Uani 1 1 d .
H9A H 0.4045 0.5681 0.5705 0.088 Uiso 1 1 calc R
H9B H 0.4962 0.4309 0.5976 0.088 Uiso 1 1 calc R
C10 C 0.1881(2) 0.8595(2) 0.11159(16) 0.0403(5) Uani 1 1 d .
H10 H 0.2075 0.8665 0.1722 0.048 Uiso 1 1 calc R
C11 C 0.1231(2) 0.78725(19) -0.00116(15) 0.0358(4) Uani 1 1 d .
C12 C 0.0748(3) 0.7160(2) -0.05646(18) 0.0453(5) Uani 1 1 d .
H12 H 0.0439 0.6362 -0.0275 0.054 Uiso 1 1 calc R
C13 C 0.0749(3) 0.7684(2) -0.15527(19) 0.0570(6) Uani 1 1 d .
H13 H 0.0426 0.7236 -0.1940 0.068 Uiso 1 1 calc R
C14 C 0.1227(3) 0.8885(3) -0.19895(19) 0.0600(7) Uani 1 1 d .
H14 H 0.1213 0.9210 -0.2661 0.072 Uiso 1 1 calc R
C15 C 0.1716(3) 0.9596(2) -0.14596(17) 0.0483(5) Uani 1 1 d .
H15 H 0.2034 1.0390 -0.1753 0.058 Uiso 1 1 calc R
C16 C 0.1707(2) 0.90624(19) -0.04605(15) 0.0356(4) Uani 1 1 d .
C17 C 0.2794(2) 1.06684(19) 0.01439(18) 0.0430(5) Uani 1 1 d .
H17A H 0.2667 1.0904 0.0787 0.052 Uiso 1 1 calc R
H17B H 0.2255 1.1363 -0.0276 0.052 Uiso 1 1 calc R
C18 C 0.4512(2) 1.04797(19) -0.03330(16) 0.0397(5) Uani 1 1 d .
H18A H 0.4895 1.1298 -0.0493 0.048 Uiso 1 1 calc R
H18B H 0.4636 1.0188 -0.0954 0.048 Uiso 1 1 calc R
C19 C 0.3316(3) 0.3746(2) 0.1523(2) 0.0535(6) Uani 1 1 d .
C20 C 0.4798(3) 0.3138(3) 0.0963(2) 0.0689(8) Uani 1 1 d .
H20A H 0.5580 0.2959 0.1359 0.103 Uiso 1 1 calc R
H20B H 0.5131 0.3710 0.0348 0.103 Uiso 1 1 calc R
H20C H 0.4635 0.2353 0.0822 0.103 Uiso 1 1 calc R
C21 C -0.2095(3) 0.6117(2) 0.18833(17) 0.0472(5) Uani 1 1 d .
C22 C -0.3439(4) 0.5675(3) 0.1646(3) 0.0811(9) Uani 1 1 d .
H22A H -0.4363 0.6271 0.1788 0.122 Uiso 1 1 calc R
H22B H -0.3590 0.4844 0.2046 0.122 Uiso 1 1 calc R
H22C H -0.3219 0.5627 0.0951 0.122 Uiso 1 1 calc R

loop_
_atom_site_aniso_label
_atom_site_aniso_U_11
_atom_site_aniso_U_22
_atom_site_aniso_U_33
_atom_site_aniso_U_23
_atom_site_aniso_U_13
_atom_site_aniso_U_12
Zn1 0.03940(15) 0.03861(16) 0.04033(16) -0.00149(10) -0.01012(10) -0.00720(10)
O1 0.0613(11) 0.0521(11) 0.0706(12) -0.0134(9) -0.0050(9) 0.0080(8)
O2 0.1009(18) 0.0612(13) 0.116(2) -0.0002(13) 0.0344(15) 0.0051(12)
O3 0.0488(9) 0.0449(9) 0.0872(13) -0.0090(8) -0.0269(9) -0.0104(8)
O4 0.0724(12) 0.0558(11) 0.0755(13) -0.0151(10) -0.0115(10) -0.0117(9)
N1 0.0402(10) 0.0530(11) 0.0402(10) 0.0021(8) -0.0130(8) -0.0106(8)
N2 0.0436(10) 0.0686(13) 0.0440(11) 0.0107(9) -0.0179(9) -0.0175(10)
N3 0.0352(9) 0.0394(9) 0.0414(10) -0.0019(8) -0.0080(7) -0.0083(7)
N4 0.0283(8) 0.0359(9) 0.0448(10) -0.0056(7) -0.0057(7) -0.0066(7)
C1 0.0403(12) 0.0559(14) 0.0497(14) 0.0047(11) -0.0150(10) -0.0112(10)
C2 0.0384(11) 0.0562(13) 0.0387(11) 0.0001(10) -0.0078(9) -0.0169(10)
C3 0.0561(14) 0.0609(15) 0.0517(14) -0.0028(12) -0.0098(12) -0.0077(12)
C4 0.076(2) 0.0714(19) 0.074(2) -0.0196(16) -0.0060(16) -0.0068(15)
C5 0.086(2) 0.103(3) 0.0580(18) -0.0312(18) 0.0027(16) -0.026(2)
C6 0.0658(18) 0.106(2) 0.0440(15) -0.0142(15) -0.0095(13) -0.0305(17)
C7 0.0434(12) 0.0764(17) 0.0372(12) 0.0011(11) -0.0085(10) -0.0272(12)
C8 0.0562(15) 0.092(2) 0.0583(16) 0.0295(15) -0.0276(13) -0.0287(15)
C9 0.0550(16) 0.105(2) 0.0564(16) 0.0224(15) -0.0298(13) -0.0243(15)
C10 0.0343(10) 0.0469(12) 0.0400(11) -0.0059(9) -0.0080(9) -0.0089(9)
C11 0.0299(10) 0.0351(10) 0.0399(11) -0.0044(8) -0.0077(8) -0.0010(8)
C12 0.0432(12) 0.0392(11) 0.0543(13) -0.0105(10) -0.0103(10) -0.0056(9)
C13 0.0704(16) 0.0547(15) 0.0529(14) -0.0178(12) -0.0228(12) -0.0038(12)
C14 0.0765(18) 0.0589(15) 0.0442(13) -0.0025(11) -0.0213(12) -0.0062(13)
C15 0.0507(13) 0.0410(12) 0.0468(13) 0.0023(10) -0.0113(10) -0.0024(10)
C16 0.0267(9) 0.0348(10) 0.0424(11) -0.0067(8) -0.0062(8) 0.0009(8)
C17 0.0370(11) 0.0324(10) 0.0594(14) -0.0099(10) -0.0078(10) -0.0062(8)
C18 0.0366(11) 0.0329(10) 0.0490(12) -0.0039(9) -0.0069(9) -0.0104(8)
C19 0.0497(14) 0.0497(14) 0.0614(16) -0.0152(12) -0.0090(12) -0.0056(11)
C20 0.0645(17) 0.0609(16) 0.0777(19) -0.0253(14) -0.0060(14) 0.0043(13)
C21 0.0503(13) 0.0480(13) 0.0431(12) 0.0037(10) -0.0154(10) -0.0148(11)
C22 0.0567(16) 0.094(2) 0.106(3) -0.025(2) -0.0387(17) -0.0082(15)

loop_
_atom_type_symbol
_atom_type_description
_atom_type_scat_dispersion_real
_atom_type_scat_dispersion_imag
_atom_type_scat_source
C C 0.0033 0.0016 'International Tables Vol C Tables 4.2.6.8 and 6.1.1.4'
H H 0.0000 0.0000 'International Tables Vol C Tables 4.2.6.8 and 6.1.1.4'
N N 0.0061 0.0033 'International Tables Vol C Tables 4.2.6.8 and 6.1.1.4'
O O 0.0106 0.0060 'International Tables Vol C Tables 4.2.6.8 and 6.1.1.4'
Zn Zn 0.2839 1.4301 'International Tables Vol C Tables 4.2.6.8 and 6.1.1.4'

loop_
_geom_angle_atom_site_label_1
_geom_angle_atom_site_label_2
_geom_angle_atom_site_label_3
_geom_angle
_geom_angle_site_symmetry_1
_geom_angle_site_symmetry_3
O3 Zn1 O1 110.09(8) . .
O3 Zn1 N1 116.39(8) . .
O1 Zn1 N1 108.94(8) . .
O3 Zn1 N3 111.66(7) . .
O1 Zn1 N3 96.20(7) . .
N1 Zn1 N3 111.68(7) . .
C19 O1 Zn1 123.87(17) . .
C21 O3 Zn1 118.49(15) . .
C1 N1 C2 105.01(19) . .
C1 N1 Zn1 124.07(17) . .
C2 N1 Zn1 130.92(14) . .
C1 N2 C7 107.48(19) . .
C1 N2 C8 125.9(2) . .
C7 N2 C8 126.6(2) . .
C10 N3 C11 105.36(17) . .
C10 N3 Zn1 131.04(15) . .
C11 N3 Zn1 123.11(14) . .
C10 N4 C16 106.96(17) . .
C10 N4 C17 127.01(19) . .
C16 N4 C17 125.79(18) . .
N1 C1 N2 113.3(2) . .
N1 C1 H1 123.4 . .
N2 C1 H1 123.4 . .
C3 C2 C7 120.9(2) . .
C3 C2 N1 130.5(2) . .
C7 C2 N1 108.6(2) . .
C4 C3 C2 116.3(3) . .
C4 C3 H3 121.8 . .
C2 C3 H3 121.8 . .
C5 C4 C3 122.1(3) . .
C5 C4 H4 118.9 . .
C3 C4 H4 118.9 . .
C6 C5 C4 122.4(3) . .
C6 C5 H5 118.8 . .
C4 C5 H5 118.8 . .
C5 C6 C7 116.4(3) . .
C5 C6 H6 121.8 . .
C7 C6 H6 121.8 . .
N2 C7 C6 132.4(2) . .
N2 C7 C2 105.7(2) . .
C6 C7 C2 121.9(3) . .
N2 C8 C9 112.0(2) . .
N2 C8 H8A 109.2 . .
C9 C8 H8A 109.2 . .
N2 C8 H8B 109.2 . .
C9 C8 H8B 109.2 . .
H8A C8 H8B 107.9 . .
C9 C9 C8 113.4(3) 2_666 .
C9 C9 H9A 108.9 2_666 .
C8 C9 H9A 108.9 . .
C9 C9 H9B 108.9 2_666 .
C8 C9 H9B 108.9 . .
H9A C9 H9B 107.7 . .
N3 C10 N4 113.06(19) . .
N3 C10 H10 123.5 . .
N4 C10 H10 123.5 . .
N3 C11 C16 108.77(18) . .
N3 C11 C12 130.68(19) . .
C16 C11 C12 120.55(19) . .
C13 C12 C11 117.3(2) . .
C13 C12 H12 121.3 . .
C11 C12 H12 121.3 . .
C12 C13 C14 121.2(2) . .
C12 C13 H13 119.4 . .
C14 C13 H13 119.4 . .
C15 C14 C13 122.3(2) . .
C15 C14 H14 118.9 . .
C13 C14 H14 118.9 . .
C14 C15 C16 116.2(2) . .
C14 C15 H15 121.9 . .
C16 C15 H15 121.9 . .
N4 C16 C15 131.7(2) . .
N4 C16 C11 105.86(18) . .
C15 C16 C11 122.4(2) . .
N4 C17 C18 111.13(17) . .
N4 C17 H17A 109.4 . .
C18 C17 H17A 109.4 . .
N4 C17 H17B 109.4 . .
C18 C17 H17B 109.4 . .
H17A C17 H17B 108.0 . .
C17 C18 C18 113.2(2) . 2_675
C17 C18 H18A 108.9 . .
C18 C18 H18A 108.9 2_675 .
C17 C18 H18B 108.9 . .
C18 C18 H18B 108.9 2_675 .
H18A C18 H18B 107.7 . .
O2 C19 O1 121.9(2) . .
O2 C19 C20 120.1(2) . .
O1 C19 C20 117.9(2) . .
C19 C20 H20A 109.5 . .
C19 C20 H20B 109.5 . .
H20A C20 H20B 109.5 . .
C19 C20 H20C 109.5 . .
H20A C20 H20C 109.5 . .
H20B C20 H20C 109.5 . .
O4 C21 O3 123.9(2) . .
O4 C21 C22 121.3(2) . .
O3 C21 C22 114.8(2) . .
C21 C22 H22A 109.5 . .
C21 C22 H22B 109.5 . .
H22A C22 H22B 109.5 . .
C21 C22 H22C 109.5 . .
H22A C22 H22C 109.5 . .
H22B C22 H22C 109.5 . .

loop_
_geom_bond_atom_site_label_1
_geom_bond_atom_site_label_2
_geom_bond_distance
_geom_bond_site_symmetry_2
Zn1 O3 1.9265(16) .
Zn1 O1 1.9635(17) .
Zn1 N1 2.0057(18) .
Zn1 N3 2.0176(17) .
O1 C19 1.249(3) .
O2 C19 1.220(3) .
O3 C21 1.274(3) .
O4 C21 1.220(3) .
N1 C1 1.319(3) .
N1 C2 1.398(3) .
N2 C1 1.332(3) .
N2 C7 1.378(3) .
N2 C8 1.466(3) .
N3 C10 1.316(3) .
N3 C11 1.393(3) .
N4 C10 1.346(3) .
N4 C16 1.381(3) .
N4 C17 1.464(3) .
C1 H1 0.9300 .
C2 C3 1.395(3) .
C2 C7 1.397(3) .
C3 C4 1.384(4) .
C3 H3 0.9300 .
C4 C5 1.383(5) .
C4 H4 0.9300 .
C5 C6 1.364(5) .
C5 H5 0.9300 .
C6 C7 1.396(4) .
C6 H6 0.9300 .
C8 C9 1.523(4) .
C8 H8A 0.9700 .
C8 H8B 0.9700 .
C9 C9 1.482(6) 2_666
C9 H9A 0.9700 .
C9 H9B 0.9700 .
C10 H10 0.9300 .
C11 C16 1.395(3) .
C11 C12 1.396(3) .
C12 C13 1.373(3) .
C12 H12 0.9300 .
C13 C14 1.404(4) .
C13 H13 0.9300 .
C14 C15 1.373(4) .
C14 H14 0.9300 .
C15 C16 1.388(3) .
C15 H15 0.9300 .
C17 C18 1.520(3) .
C17 H17A 0.9700 .
C17 H17B 0.9700 .
C18 C18 1.521(4) 2_675
C18 H18A 0.9700 .
C18 H18B 0.9700 .
C19 C20 1.492(4) .
C20 H20A 0.9600 .
C20 H20B 0.9600 .
C20 H20C 0.9600 .
C21 C22 1.507(3) .
C22 H22A 0.9600 .
C22 H22B 0.9600 .
C22 H22C 0.9600 .

loop_
_platon_squeeze_void_nr
_platon_squeeze_void_average_x
_platon_squeeze_void_average_y
_platon_squeeze_void_average_z
_platon_squeeze_void_volume
_platon_squeeze_void_count_electrons
1 0.500 0.000 0.500 265.2 56.8
